data_1521036
loop_
_publ_author_name
'Fleet, M.E.'
'Liu, X.-Y.'
'Pan, Y.-M.'

_publ_section_title
;
 Site preference of rare earth elements in hydroxyapatite Ca10 (P O4)6 (O
 H)2
;
_journal_name_full 'Journal of Solid State Chemistry'
_journal_page_first 391
_journal_page_last 398
_journal_volume 149
_journal_year 2000
_chemical_formula_sum 'Ca9.674 H2 La0.286 Na0.045 O26 P5.784 Si0.216'
_chemical_name_systematic
;
Ca9.674 Na0.045 La0.286 (P0.964 Si0.036 O4)6 (O H)2
;
_space_group_IT_number 176
_symmetry_space_group_name_Hall '-P 6c'
_symmetry_space_group_name_H-M 'P 63/m'
_cell_angle_alpha 90
_cell_angle_beta 90
_cell_angle_gamma 120
_cell_formula_units_Z 1
_cell_length_a 9.4341
_cell_length_b 9.4341
_cell_length_c 6.8951
_cell_volume 531.462
_citation_journal_id_ASTM JSSCBI
_cod_data_source_file Fleet_JSSCBI_2000_1737.cif
_cod_data_source_block H2Ca9.674La0.286Na0.045O26P5.784Si0.216
_cod_original_formula_sum 'H2 Ca9.674 La0.286 Na0.045 O26 P5.784 Si0.216'
_cod_database_code 1521036

loop_
_symmetry_equiv_pos_as_xyz
x,y,z
x-y,x,z+1/2
-y,x-y,z
-x,-y,z+1/2
-x+y,-x,z
y,-x+y,z+1/2
-x,-y,-z
-x+y,-x,-z-1/2
y,-x+y,-z
x,y,-z-1/2
x-y,x,-z
-y,x-y,-z-1/2

loop_
_atom_site_label
_atom_site_type_symbol
_atom_site_fract_x
_atom_site_fract_y
_atom_site_fract_z
_atom_site_occupancy
_atom_site_U_iso_or_equiv
H1 H+1 0 0 0.031 0.5 0.0
Si1 Si+4 0.36846 0.39826 0.25 0.036 0.0
O1 O-2 0.4845 0.3277 0.25 1 0.0
Na1 Na+1 0.6667 0.3333 0.00127 0.01 0.0
La1 La+3 0.6667 0.3333 0.00127 0.0043 0.0
O2 O-2 0.4648 0.5866 0.25 1 0.0
La2 La+3 0.99162 0.24548 0.25 0.0448 0.0
O3 O-2 0.2576 0.3427 0.0704 1 0.0
P1 P+5 0.36846 0.39826 0.25 0.964 0.0
O4 O-2 0 0 0.195 0.5 0.0
Ca1 Ca+2 0.6667 0.3333 0.00127 0.986 0.0
Ca2 Ca+2 0.99162 0.24548 0.25 0.955 0.0
